data_4100123
_journal_name_full 'Journal of the American Chemical Society'
_journal_paper_doi 10.1021/ja050817y
_journal_year 2005
_chemical_formula_sum 'C23 H18 Mn O2 P'
_chemical_formula_weight 412.28
_space_group_IT_number 11
_symmetry_cell_setting monoclinic
_symmetry_space_group_name_Hall '-P 2yb'
_symmetry_space_group_name_H-M 'P 1 21/m 1'
_cell_angle_alpha 90.00
_cell_angle_beta 108.6597(4)
_cell_angle_gamma 90.00
_cell_formula_units_Z 2
_cell_length_a 8.8819(1)
_cell_length_b 10.2680(1)
_cell_length_c 10.9361(1)
_cell_measurement_temperature 150(2)
_cell_volume 944.939(17)
_diffrn_ambient_temperature 150(2)
_exptl_crystal_density_diffrn 1.449
_cod_original_sg_symbol_H-M 'P 21/m'
_cod_database_code 4100123

loop_
_symmetry_equiv_pos_as_xyz
'x, y, z'
'-x, y+1/2, -z'
'-x, -y, -z'
'x, -y-1/2, z'

loop_
_atom_site_label
_atom_site_type_symbol
_atom_site_fract_x
_atom_site_fract_y
_atom_site_fract_z
_atom_site_U_iso_or_equiv
_atom_site_adp_type
_atom_site_occupancy
_atom_site_symmetry_multiplicity
_atom_site_calc_flag
_atom_site_refinement_flags
_atom_site_disorder_assembly
_atom_site_disorder_group
Mn1 Mn 0.24762(3) 0.2500 0.63767(2) 0.01826(10) Uani 1 2 d S . .
P1 P 0.48556(5) 0.2500 0.61717(4) 0.01669(12) Uani 1 2 d S . .
O1 O 0.13474(13) 0.04366(11) 0.44440(10) 0.0349(3) Uani 1 1 d . . .
C1 C 0.60522(15) 0.11085(13) 0.68709(13) 0.0213(3) Uani 1 1 d . . .
H1 H 0.5763(18) 0.0388(17) 0.6353(16) 0.022(4) Uiso 1 1 d . . .
C2 C 0.71593(15) 0.09374(13) 0.80150(13) 0.0222(3) Uani 1 1 d . . .
H2 H 0.7558(18) 0.0052(17) 0.8226(16) 0.024(4) Uiso 1 1 d . . .
C3 C 0.78809(14) 0.18105(13) 0.91096(12) 0.0189(3) Uani 1 1 d . . .
C4 C 0.86916(15) 0.11670(15) 1.02673(13) 0.0236(3) Uani 1 1 d . . .
H4 H 0.8707(17) 0.0249(18) 1.0249(15) 0.022(4) Uiso 1 1 d . . .
C5 C 0.94669(16) 0.18271(16) 1.13953(13) 0.0284(3) Uani 1 1 d . . .
H5 H 0.9964(19) 0.1366(18) 1.2126(17) 0.032(4) Uiso 1 1 d . . .
C6 C 0.5123(2) 0.2500 0.45764(17) 0.0206(4) Uani 1 2 d S . .
C7 C 0.3861(2) 0.2500 0.34230(18) 0.0218(4) Uani 1 2 d S . .
H7 H 0.2799 0.2500 0.3442 0.026 Uiso 1 2 calc SR . .
C8 C 0.4147(3) 0.2500 0.22441(19) 0.0282(4) Uani 1 2 d S . .
H8 H 0.3282 0.2500 0.1461 0.034 Uiso 1 2 calc SR . .
C9 C 0.5690(3) 0.2500 0.2211(2) 0.0377(5) Uani 1 2 d S . .
H9 H 0.5886 0.2500 0.1407 0.045 Uiso 1 2 calc SR . .
C10 C 0.6945(3) 0.2500 0.3352(2) 0.0467(7) Uani 1 2 d S . .
H10 H 0.8006 0.2500 0.3329 0.056 Uiso 1 2 calc SR . .
C11 C 0.6669(2) 0.2500 0.4523(2) 0.0360(5) Uani 1 2 d S . .
H11 H 0.7541 0.2500 0.5301 0.043 Uiso 1 2 calc SR . .
C12 C 0.18077(15) 0.12503(14) 0.52067(13) 0.0233(3) Uani 1 1 d . . .
C13 C 0.10590(17) 0.31827(16) 0.74967(14) 0.0299(3) Uani 1 1 d . . .
H13 H 0.022(2) 0.376(2) 0.7179(19) 0.042(5) Uiso 1 1 d . . .
C14 C 0.26518(19) 0.13855(16) 0.80700(14) 0.0319(3) Uani 1 1 d . . .
H14 H 0.297(2) 0.053(2) 0.8200(18) 0.038(5) Uiso 1 1 d . . .
C15 C 0.3619(2) 0.2500 0.84243(19) 0.0325(5) Uani 1 2 d S . .
H15 H 0.474(4) 0.2500 0.879(3) 0.060(9) Uiso 1 2 d S . .

loop_
_atom_site_aniso_label
_atom_site_aniso_U_11
_atom_site_aniso_U_22
_atom_site_aniso_U_33
_atom_site_aniso_U_23
_atom_site_aniso_U_13
_atom_site_aniso_U_12
Mn1 0.01815(15) 0.02000(16) 0.01683(16) 0.000 0.00587(11) 0.000
P1 0.0174(2) 0.0172(2) 0.0149(2) 0.000 0.00442(16) 0.000
O1 0.0407(6) 0.0343(6) 0.0299(6) -0.0095(5) 0.0116(5) -0.0123(5)
C1 0.0243(6) 0.0164(6) 0.0226(6) -0.0028(5) 0.0068(5) 0.0002(5)
C2 0.0250(6) 0.0171(6) 0.0243(6) 0.0007(5) 0.0078(5) 0.0032(5)
C3 0.0159(5) 0.0234(7) 0.0186(6) 0.0008(5) 0.0072(4) 0.0013(5)
C4 0.0214(6) 0.0273(7) 0.0228(6) 0.0043(5) 0.0083(5) 0.0041(5)
C5 0.0235(6) 0.0415(8) 0.0188(6) 0.0060(6) 0.0047(5) 0.0039(6)
C6 0.0239(9) 0.0211(9) 0.0170(8) 0.000 0.0068(7) 0.000
C7 0.0254(9) 0.0202(9) 0.0189(9) 0.000 0.0058(7) 0.000
C8 0.0379(11) 0.0260(10) 0.0183(9) 0.000 0.0058(8) 0.000
C9 0.0462(13) 0.0494(14) 0.0229(10) 0.000 0.0184(9) 0.000
C10 0.0332(12) 0.081(2) 0.0321(12) 0.000 0.0192(10) 0.000
C11 0.0244(10) 0.0614(15) 0.0231(10) 0.000 0.0087(8) 0.000
C12 0.0224(6) 0.0258(7) 0.0227(6) 0.0020(5) 0.0087(5) -0.0029(5)
C13 0.0293(7) 0.0387(8) 0.0266(7) 0.0010(6) 0.0157(6) 0.0083(6)
C14 0.0412(8) 0.0340(8) 0.0259(7) 0.0095(6) 0.0181(6) 0.0077(7)
C15 0.0248(9) 0.0583(14) 0.0155(9) 0.000 0.0080(7) 0.000

loop_
_geom_bond_atom_site_label_1
_geom_bond_atom_site_label_2
_geom_bond_distance
_geom_bond_site_symmetry_2
_geom_bond_publ_flag
Mn1 C12 1.7749(14) . ?
Mn1 C12 1.7749(14) 4_565 ?
Mn1 C13 2.1360(13) 4_565 ?
Mn1 C13 2.1360(13) . ?
Mn1 C14 2.1397(14) 4_565 ?
Mn1 C14 2.1397(14) . ?
Mn1 C15 2.142(2) . ?
Mn1 P1 2.1954(5) . ?
P1 C1 1.7988(13) 4_565 ?
P1 C1 1.7988(13) . ?
P1 C6 1.8346(18) . ?
O1 C12 1.1588(18) . ?
C1 C2 1.3327(18) . ?
C1 H1 0.917(18) . ?
C2 C3 1.4685(18) . ?
C2 H2 0.976(17) . ?
C3 C4 1.4052(18) . ?
C3 C3 1.416(3) 4_565 ?
C4 C5 1.383(2) . ?
C4 H4 0.943(18) . ?
C5 C5 1.382(3) 4_565 ?
C5 H5 0.912(18) . ?
C6 C11 1.393(3) . ?
C6 C7 1.394(3) . ?
C7 C8 1.392(3) . ?
C7 H7 0.9500 . ?
C8 C9 1.382(3) . ?
C8 H8 0.9500 . ?
C9 C10 1.382(3) . ?
C9 H9 0.9500 . ?
C10 C11 1.379(3) . ?
C10 H10 0.9500 . ?
C11 H11 0.9500 . ?
C13 C13 1.402(3) 4_565 ?
C13 C14 1.422(2) 4_565 ?
C13 H13 0.93(2) . ?
C14 C15 1.409(2) . ?
C14 C13 1.422(2) 4_565 ?
C14 H14 0.92(2) . ?
C15 C14 1.409(2) 4_565 ?
C15 H15 0.95(3) . ?
